data_7229724
loop_
_publ_author_name
'Konarev, Dmitri V.'
'Kuzmin, Alexey V.'
'Khasanov, Salavat S.'
'Batov, Mikhail S.'
'Otsuka, Akihiro'
'Yamochi, Hideki'
'Kitagawa, Hiroshi'
'Lyubovskaya, Rimma N.'

_publ_section_title
;
 Salts with titanyl and vanadyl phthalocyanine radical anions. Molecular
 design and effect of cations on the structure and magnetic and optical
 properties
;
_journal_issue 4
_journal_name_full CrystEngComm
_journal_page_first 385
_journal_paper_doi 10.1039/C7CE01918A
_journal_volume 20
_journal_year 2018
_chemical_compound_source no
_chemical_formula_moiety 'C32 H16 N8 O V, C24 H52 N, C6 H4 Cl2'
_chemical_formula_sum 'C62 H72 Cl2 N9 O V'
_chemical_formula_weight 1081.12
_chemical_melting_point ?
_chemical_name_common no
_chemical_name_systematic 'salt of vanadyl phthalocyanine with tetrahexylammonium cation, o-dichlobenzene solvate'
_chemical_properties_physical Air-sensitive,Moisture-sensitive,Oxygen-sensitive
_space_group_crystal_system monoclinic
_space_group_IT_number 9
_space_group_name_Hall 'C -2yc'
_space_group_name_H-M_alt 'C 1 c 1'
_symmetry_space_group_name_Hall 'C -2yc'
_symmetry_space_group_name_H-M 'C 1 c 1'
_atom_sites_solution_hydrogens geom
_atom_sites_solution_primary direct
_atom_sites_solution_secondary difmap
_audit_creation_date 2017-03-23
_audit_creation_method
;
Olex2 1.2-alpha
(compiled 2017.03.22 svn.r3403 for OlexSys, GUI svn.r5332)
;
_audit_update_record
;
2017-10-23 deposited with the CCDC.
2017-12-13 downloaded from the CCDC.
;
_cell_angle_alpha 90
_cell_angle_beta 95.783(3)
_cell_angle_gamma 90
_cell_formula_units_Z 4
_cell_length_a 22.9200(6)
_cell_length_b 11.7027(3)
_cell_length_c 21.2051(6)
_cell_measurement_reflns_used 9240
_cell_measurement_temperature 109.95(10)
_cell_measurement_theta_max 30.4550
_cell_measurement_theta_min 1.9430
_cell_volume 5658.8(3)
_computing_cell_refinement 'CrysAlisPro 1.171.38.43 (Rigaku OD, 2015)'
_computing_data_collection 'CrysAlisPro 1.171.38.43 (Rigaku OD, 2015)'
_computing_data_reduction 'CrysAlisPro 1.171.38.43 (Rigaku OD, 2015)'
_computing_molecular_graphics 'Olex2 (Dolomanov et al., 2009)'
_computing_publication_material 'Olex2 (Dolomanov et al., 2009)'
_computing_structure_refinement 'ShelXL (Sheldrick, 2015)'
_diffrn_ambient_environment N~2~
_diffrn_ambient_temperature 109.95(10)
_diffrn_detector 'CCD plate'
_diffrn_detector_area_resol_mean 5.2283
_diffrn_detector_type AtlasS2
_diffrn_measured_fraction_theta_full 0.995
_diffrn_measured_fraction_theta_max 0.887
_diffrn_measurement_details
;
List of Runs (angles in degrees, time in seconds):

  # Type    Start    End  Width  t~exp~   \w     \q     \k     \f   Frames
#--------------------------------------------------------------------------
  1  \w    -44.00 -17.00   1.00  100.00    --   15.86 -19.00-120.00   27
  2  \w    -13.00  38.00   1.00  100.00    --   15.86 -57.00  30.00   51
  3  \w    -48.00  38.00   1.00  100.00    --   15.86 -57.00 120.00   86
  4  \w    -45.00 -19.00   1.00  100.00    --  -16.01 -37.00 -60.00   26
  5  \w    -74.00  14.00   1.00  100.00    --  -16.01 -57.00-120.00   88
  6  \w    -84.00 -50.00   1.00  100.00    --  -16.01 -59.00 176.32   34
;
_diffrn_measurement_device 'four-circle diffractometer'
_diffrn_measurement_device_type 'Xcalibur, AtlasS2, Gemini'
_diffrn_measurement_method '\w scans'
_diffrn_orient_matrix_type 'CrysAlisPro convention (1999,Acta A55,543-557)'
_diffrn_orient_matrix_UB_11 0.0089578000
_diffrn_orient_matrix_UB_12 -0.0555962000
_diffrn_orient_matrix_UB_13 -0.0082265000
_diffrn_orient_matrix_UB_21 0.0081487000
_diffrn_orient_matrix_UB_22 0.0213253000
_diffrn_orient_matrix_UB_23 -0.0291812000
_diffrn_orient_matrix_UB_31 0.0286652000
_diffrn_orient_matrix_UB_32 0.0113271000
_diffrn_orient_matrix_UB_33 0.0145524000
_diffrn_radiation_monochromator graphite
_diffrn_radiation_probe x-ray
_diffrn_radiation_type MoK\a
_diffrn_radiation_wavelength 0.71073
_diffrn_reflns_av_R_equivalents 0.0249
_diffrn_reflns_av_unetI/netI 0.0473
_diffrn_reflns_Laue_measured_fraction_full 0.995
_diffrn_reflns_Laue_measured_fraction_max 0.887
_diffrn_reflns_limit_h_max 32
_diffrn_reflns_limit_h_min -32
_diffrn_reflns_limit_k_max 16
_diffrn_reflns_limit_k_min -15
_diffrn_reflns_limit_l_max 29
_diffrn_reflns_limit_l_min -28
_diffrn_reflns_number 22958
_diffrn_reflns_point_group_measured_fraction_full 0.995
_diffrn_reflns_point_group_measured_fraction_max 0.887
_diffrn_reflns_theta_full 26.000
_diffrn_reflns_theta_max 31.027
_diffrn_reflns_theta_min 1.956
_diffrn_source 'fine-focus sealed X-ray tube'
_diffrn_source_type 'Enhance (Mo) X-ray Source'
_exptl_absorpt_coefficient_mu 0.320
_exptl_absorpt_correction_T_max 0.895
_exptl_absorpt_correction_T_min 0.803
_exptl_absorpt_correction_type analytical
_exptl_absorpt_process_details
;
CrysAlisPro 1.171.38.43 (Rigaku Oxford Diffraction, 2015)
Analytical numeric absorption correction using a multifaceted crystal
model based on expressions derived by R.C. Clark & J.S. Reid.
(Clark, R. C. & Reid, J. S. (1995). Acta Cryst. A51, 887-897)
Empirical absorption correction using spherical harmonics,
implemented in SCALE3 ABSPACK scaling algorithm.
;
_exptl_crystal_colour 'metallic dark black'
_exptl_crystal_colour_lustre metallic
_exptl_crystal_colour_modifier dark
_exptl_crystal_colour_primary black
_exptl_crystal_density_diffrn 1.269
_exptl_crystal_description trapezoid
_exptl_crystal_F_000 2288
_exptl_crystal_preparation 'Magnetic properties'
_exptl_crystal_recrystallization_method 'Re-crystallisation from solvent: hexane-o-dichlorobenzene'
_exptl_crystal_size_max 0.283
_exptl_crystal_size_mid 0.189
_exptl_crystal_size_min 0.14
_refine_diff_density_max 0.492
_refine_diff_density_min -0.516
_refine_diff_density_rms 0.053
_refine_ls_abs_structure_details
;
 Refined as an inversion twin.
;
_refine_ls_abs_structure_Flack 0.367(18)
_refine_ls_extinction_method none
_refine_ls_goodness_of_fit_ref 1.026
_refine_ls_hydrogen_treatment constr
_refine_ls_matrix_type full
_refine_ls_number_parameters 692
_refine_ls_number_reflns 12469
_refine_ls_number_restraints 206
_refine_ls_restrained_S_all 1.029
_refine_ls_R_factor_all 0.0521
_refine_ls_R_factor_gt 0.0406
_refine_ls_shift/su_max 0.000
_refine_ls_shift/su_mean 0.000
_refine_ls_structure_factor_coef Fsqd
_refine_ls_weighting_details 'w=1/[\s^2^(Fo^2^)+(0.0395P)^2^+2.1419P] where P=(Fo^2^+2Fc^2^)/3'
_refine_ls_weighting_scheme calc
_refine_ls_wR_factor_gt 0.0835
_refine_ls_wR_factor_ref 0.0898
_reflns_Friedel_coverage 0.999
_reflns_Friedel_fraction_full 0.995
_reflns_Friedel_fraction_max 0.887
_reflns_number_gt 10847
_reflns_number_total 12469
_reflns_threshold_expression 'I > 2\s(I)'
_cod_data_source_file c7ce01918a2.cif
_cod_data_source_block VOPcHexyl4NC6H4Cl2
_cod_depositor_comments
;
The following automatic conversions were performed:

'_chemical_melting_point' value 'not measured' was changed to '?' -
the value is undefined or not given.

Automatic conversion script
Id: cif_fix_values 4973 2017-02-22 13:04:09Z antanas 

 Adding full bibliography for 7229722--7229730.cif.
;
_cod_database_code 7229724
_shelx_shelxl_version_number 2016/6
_chemical_oxdiff_formula 'C248 H288 Cl8 N36 O4 V4'
_shelx_space_group_comment
;
The symmetry employed for this shelxl refinement is uniquely defined
by the following loop, which should always be used as a source of
symmetry information in preference to the above space-group names.
They are only intended as comments.
;
_reflns_odcompleteness_completeness 99.38
_reflns_odcompleteness_iscentric 1
_reflns_odcompleteness_theta 28.22
_olex2_refinement_description
;
1. Twinned data refinement
 Scales: 0.633(18)
 0.367(18)
2. Fixed Uiso
 At 1.2 times of:
  All C(H) groups, All C(H,H) groups, All C(H,H,H,H) groups
 At 1.5 times of:
  All C(H,H,H) groups
3. Uiso/Uaniso restraints and constraints
C1A \\sim C2A \\sim C3A \\sim C4A \\sim C5A \\sim C6A: within 1.7A with sigma
of 0.004 and sigma for terminal atoms of 0.008
C22A \\sim C24A \\sim C203 \\sim C24B: within 1.7A with sigma of 0.004 and
sigma for terminal atoms of 0.008
C106 \\sim C107 \\sim C121 \\sim C122 \\sim C123 \\sim C124: within 1.7A with
sigma of 0.004 and sigma for terminal atoms of 0.008
C102 \\sim C103 \\sim C117 \\sim C118 \\sim C119 \\sim C120: within 1.7A with
sigma of 0.004 and sigma for terminal atoms of 0.008
C110 \\sim C111 \\sim C125 \\sim C126 \\sim C127 \\sim C128: within 1.7A with
sigma of 0.004 and sigma for terminal atoms of 0.008
C114 \\sim C115 \\sim C129 \\sim C130 \\sim C131 \\sim C132: within 1.7A with
sigma of 0.004 and sigma for terminal atoms of 0.008
Uanis(C24B) = Uanis(C24A)
Uanis(C25B) = Uanis(C25A)
Uanis(C26B) = Uanis(C26A)
4. Others
 Sof(H20K)=Sof(H20L)=Sof(C24B)=Sof(H24C)=Sof(H24D)=Sof(C25B)=Sof(H25C)=
 Sof(H25D)=Sof(C26B)=Sof(H26D)=Sof(H26E)=Sof(H26F)=1-FVAR(1)
 Sof(C24A)=Sof(H24A)=Sof(H24B)=Sof(C25A)=Sof(H25A)=Sof(H25B)=Sof(C26A)=
 Sof(H26A)=Sof(H26B)=Sof(H26C)=Sof(H20I)=Sof(H20J)=FVAR(1)
5.a Secondary CH2 refined with riding coordinates:
 C201(H20A,H20B), C207(H20C,H20D), C208(H20E,H20F), C209(H20G,H20H), C210(H21A,
 H21B), C211(H21C,H21D), C213(H21H,H21I), C214(H21J,H21K), C215(H21L,H21M),
 C216(H21N,H21O), C217(H21P,H21Q), C219(H21U,H21V), C220(H22A,H22B), C221(H22C,
 H22D), C222(H22E,H22F), C223(H22G,H22H), C22A(H22L,H22M), C24A(H24A,H24B),
 C25A(H25A,H25B), C203(H20I,H20J), C203(H20K,H20L), C24B(H24C,H24D), C25B(H25C,
 H25D)
5.b Aromatic/amide H refined with riding coordinates:
 C117(H117), C118(H118), C119(H119), C120(H120), C121(H121), C122(H122),
 C123(H123), C124(H124), C125(H125), C126(H126), C127(H127), C128(H128),
 C129(H129), C130(H130), C131(H131), C132(H132), C3A(H3A), C4A(H4A), C5A(H5A),
 C6A(H6A)
5.c Idealised Me refined as rotating group:
 C212(H21E,H21F,H21G), C218(H21R,H21S,H21T), C224(H22I,H22J,H22K), C26A(H26A,
 H26B,H26C), C26B(H26D,H26E,H26F)
;
_olex2_submission_special_instructions 'No special instructions were received'
_oxdiff_exptl_absorpt_empirical_details
;
Empirical correction (ABSPACK) includes:
- Absorption correction using spherical harmonics
- Frame scaling
;
_oxdiff_exptl_absorpt_empirical_full_max 1.134
_oxdiff_exptl_absorpt_empirical_full_min 0.915

loop_
_space_group_symop_operation_xyz
'x, y, z'
'x, -y, z+1/2'
'x+1/2, y+1/2, z'
'x+1/2, -y+1/2, z+1/2'

loop_
_atom_site_label
_atom_site_type_symbol
_atom_site_fract_x
_atom_site_fract_y
_atom_site_fract_z
_atom_site_U_iso_or_equiv
_atom_site_adp_type
_atom_site_occupancy
_atom_site_site_symmetry_order
_atom_site_calc_flag
_atom_site_refinement_flags_posn
_atom_site_refinement_flags_adp
_atom_site_refinement_flags_occupancy
_atom_site_disorder_assembly
_atom_site_disorder_group
N201 N 0.73466(15) 0.2439(2) 0.38051(14) 0.0376(7) Uani 1 1 d . . . . .
C201 C 0.68912(19) 0.3208(3) 0.34447(17) 0.0450(10) Uani 1 1 d . . . . .
H20A H 0.706174 0.398053 0.341093 0.054 Uiso 1 1 calc R . . . .
H20B H 0.654972 0.327821 0.369325 0.054 Uiso 1 1 calc R . . . .
C207 C 0.74965(17) 0.2975(3) 0.44581(16) 0.0380(9) Uani 1 1 d . . . . .
H20C H 0.762871 0.376998 0.439881 0.046 Uiso 1 1 calc R . . . .
H20D H 0.713367 0.301256 0.467404 0.046 Uiso 1 1 calc R . . . .
C208 C 0.79635(18) 0.2362(3) 0.48913(17) 0.0449(10) Uani 1 1 d . . . . .
H20E H 0.834015 0.237973 0.470031 0.054 Uiso 1 1 calc R . . . .
H20F H 0.784914 0.155261 0.493625 0.054 Uiso 1 1 calc R . . . .
C209 C 0.80426(17) 0.2921(3) 0.55414(16) 0.0350(8) Uani 1 1 d . . . . .
H20G H 0.816042 0.372739 0.549292 0.042 Uiso 1 1 calc R . . . .
H20H H 0.766200 0.291728 0.572460 0.042 Uiso 1 1 calc R . . . .
C210 C 0.84978(17) 0.2328(3) 0.59969(16) 0.0367(8) Uani 1 1 d . . . . .
H21A H 0.838707 0.151395 0.603030 0.044 Uiso 1 1 calc R . . . .
H21B H 0.888055 0.235599 0.581871 0.044 Uiso 1 1 calc R . . . .
C211 C 0.85690(17) 0.2840(3) 0.66527(16) 0.0388(8) Uani 1 1 d . . . . .
H21C H 0.818605 0.281896 0.683065 0.047 Uiso 1 1 calc R . . . .
H21D H 0.868536 0.365100 0.662135 0.047 Uiso 1 1 calc R . . . .
C212 C 0.90238(17) 0.2224(3) 0.71060(18) 0.0422(9) Uani 1 1 d . . . . .
H21E H 0.890720 0.142382 0.714785 0.063 Uiso 1 1 calc GR . . . .
H21F H 0.904942 0.259441 0.752225 0.063 Uiso 1 1 calc GR . . . .
H21G H 0.940679 0.225725 0.693887 0.063 Uiso 1 1 calc GR . . . .
C213 C 0.71091(16) 0.1220(3) 0.38666(16) 0.0369(8) Uani 1 1 d . . . . .
H21H H 0.705609 0.087816 0.343772 0.044 Uiso 1 1 calc R . . . .
H21I H 0.741245 0.076613 0.412035 0.044 Uiso 1 1 calc R . . . .
C214 C 0.65365(17) 0.1089(3) 0.41638(19) 0.0442(9) Uani 1 1 d . . . . .
H21J H 0.623318 0.158910 0.394243 0.053 Uiso 1 1 calc R . . . .
H21K H 0.659307 0.132186 0.461472 0.053 Uiso 1 1 calc R . . . .
C215 C 0.63351(18) -0.0162(3) 0.41135(19) 0.0447(10) Uani 1 1 d . . . . .
H21L H 0.633544 -0.041708 0.366847 0.054 Uiso 1 1 calc R . . . .
H21M H 0.661918 -0.064114 0.437803 0.054 Uiso 1 1 calc R . . . .
C216 C 0.57265(17) -0.0344(3) 0.43231(17) 0.0416(9) Uani 1 1 d . . . . .
H21N H 0.544956 0.019587 0.409160 0.050 Uiso 1 1 calc R . . . .
H21O H 0.573650 -0.017058 0.478103 0.050 Uiso 1 1 calc R . . . .
C217 C 0.55030(19) -0.1561(3) 0.42051(19) 0.0460(10) Uani 1 1 d . . . . .
H21P H 0.551654 -0.174987 0.375177 0.055 Uiso 1 1 calc R . . . .
H21Q H 0.576734 -0.209613 0.445713 0.055 Uiso 1 1 calc R . . . .
C218 C 0.48785(19) -0.1732(3) 0.4378(2) 0.0500(11) Uani 1 1 d . . . . .
H21R H 0.486756 -0.160207 0.483275 0.075 Uiso 1 1 calc GR . . . .
H21S H 0.475108 -0.251449 0.427205 0.075 Uiso 1 1 calc GR . . . .
H21T H 0.461577 -0.119002 0.413859 0.075 Uiso 1 1 calc GR . . . .
C219 C 0.78878(17) 0.2324(3) 0.34458(16) 0.0371(8) Uani 1 1 d . . . . .
H21U H 0.816534 0.179504 0.368521 0.045 Uiso 1 1 calc R . . . .
H21V H 0.776653 0.196350 0.303080 0.045 Uiso 1 1 calc R . . . .
C220 C 0.82141(19) 0.3423(3) 0.33274(19) 0.0449(9) Uani 1 1 d . . . . .
H22A H 0.836854 0.376663 0.373727 0.054 Uiso 1 1 calc R . . . .
H22B H 0.794127 0.397715 0.310149 0.054 Uiso 1 1 calc R . . . .
C221 C 0.87200(18) 0.3174(3) 0.29312(18) 0.0421(9) Uani 1 1 d . . . . .
H22C H 0.856037 0.283350 0.252246 0.050 Uiso 1 1 calc R . . . .
H22D H 0.898403 0.260471 0.315624 0.050 Uiso 1 1 calc R . . . .
C222 C 0.90757(19) 0.4236(3) 0.27992(17) 0.0426(9) Uani 1 1 d . . . . .
H22E H 0.882835 0.475460 0.251674 0.051 Uiso 1 1 calc R . . . .
H22F H 0.918369 0.464437 0.320307 0.051 Uiso 1 1 calc R . . . .
C223 C 0.9630(2) 0.3958(3) 0.24935(19) 0.0499(10) Uani 1 1 d . . . . .
H22G H 0.951881 0.359861 0.207594 0.060 Uiso 1 1 calc R . . . .
H22H H 0.986145 0.339237 0.276087 0.060 Uiso 1 1 calc R . . . .
C224 C 1.0016(2) 0.4995(4) 0.2400(2) 0.0616(12) Uani 1 1 d . . . . .
H22I H 0.979050 0.556344 0.213843 0.092 Uiso 1 1 calc GR . . . .
H22J H 1.035704 0.475669 0.218767 0.092 Uiso 1 1 calc GR . . . .
H22K H 1.014936 0.532906 0.281305 0.092 Uiso 1 1 calc GR . . . .
C22A C 0.6677(2) 0.2789(4) 0.27808(19) 0.0620(12) Uani 1 1 d . U . . .
H22L H 0.652635 0.199894 0.280469 0.074 Uiso 1 1 calc R . . . .
H22M H 0.700810 0.278036 0.251501 0.074 Uiso 1 1 calc R . . . .
C24A C 0.5880(4) 0.3118(9) 0.1848(5) 0.0536(14) Uani 0.588(5) 1 d . U P A 1
H24A H 0.548419 0.346773 0.181062 0.064 Uiso 0.588(5) 1 calc R . P A 1
H24B H 0.608889 0.347012 0.151052 0.064 Uiso 0.588(5) 1 calc R . P A 1
C25A C 0.5802(3) 0.2107(5) 0.1690(3) 0.0407(12) Uani 0.588(5) 1 d . . P A 1
H25A H 0.552424 0.177042 0.196604 0.049 Uiso 0.588(5) 1 calc R . P A 1
H25B H 0.618061 0.170329 0.178387 0.049 Uiso 0.588(5) 1 calc R . P A 1
C26A C 0.5576(4) 0.1843(7) 0.1009(4) 0.062(2) Uani 0.588(5) 1 d . . P A 1
H26A H 0.522729 0.230775 0.088490 0.093 Uiso 0.588(5) 1 calc GR . P A 1
H26B H 0.547331 0.103139 0.096992 0.093 Uiso 0.588(5) 1 calc GR . P A 1
H26C H 0.588054 0.201952 0.073073 0.093 Uiso 0.588(5) 1 calc GR . P A 1
C203 C 0.61912(18) 0.3567(3) 0.24781(17) 0.0461(9) Uani 1 1 d . U . . .
H20I H 0.636199 0.432528 0.240165 0.055 Uiso 0.588(5) 1 calc R . P A 1
H20J H 0.589516 0.367333 0.278222 0.055 Uiso 0.588(5) 1 calc R . P A 1
H20K H 0.582503 0.342569 0.267661 0.055 Uiso 0.412(5) 1 calc R . P A 2
H20L H 0.630411 0.437584 0.255262 0.055 Uiso 0.412(5) 1 calc R . P A 2
C24B C 0.6085(6) 0.3342(13) 0.1765(7) 0.0536(14) Uani 0.412(5) 1 d . U P A 2
H24C H 0.565748 0.344777 0.166392 0.064 Uiso 0.412(5) 1 calc R . P A 2
H24D H 0.626992 0.400141 0.156980 0.064 Uiso 0.412(5) 1 calc R . P A 2
C25B C 0.6207(4) 0.2502(8) 0.1433(4) 0.0407(12) Uani 0.412(5) 1 d . . P A 2
H25C H 0.617744 0.182385 0.170677 0.049 Uiso 0.412(5) 1 calc R . P A 2
H25D H 0.662815 0.258519 0.137517 0.049 Uiso 0.412(5) 1 calc R . P A 2
C26B C 0.5911(6) 0.2158(12) 0.0787(6) 0.062(2) Uani 0.412(5) 1 d . . P A 2
H26D H 0.563586 0.153241 0.083679 0.093 Uiso 0.412(5) 1 calc GR . P A 2
H26E H 0.620925 0.190672 0.051623 0.093 Uiso 0.412(5) 1 calc GR . P A 2
H26F H 0.569849 0.281469 0.059017 0.093 Uiso 0.412(5) 1 calc GR . P A 2
V1 V 0.74091(2) 0.70289(3) 0.38602(2) 0.01358(9) Uani 1 1 d . . . . .
O1 O 0.77911(8) 0.60056(16) 0.36060(9) 0.0207(4) Uani 1 1 d . . . . .
N101 N 0.65607(9) 0.66726(18) 0.35462(10) 0.0153(4) Uani 1 1 d . . . . .
N102 N 0.73577(10) 0.82600(18) 0.31735(10) 0.0152(4) Uani 1 1 d . . . . .
N103 N 0.79768(10) 0.81231(18) 0.43654(10) 0.0154(4) Uani 1 1 d . . . . .
N104 N 0.71950(10) 0.64952(19) 0.47245(10) 0.0160(4) Uani 1 1 d . . . . .
N105 N 0.64673(10) 0.76669(19) 0.25259(11) 0.0172(5) Uani 1 1 d . . . . .
N106 N 0.82303(10) 0.93880(19) 0.35144(11) 0.0176(5) Uani 1 1 d . . . . .
N107 N 0.80287(10) 0.72350(19) 0.54154(11) 0.0175(5) Uani 1 1 d . . . . .
N108 N 0.62887(10) 0.54506(19) 0.44086(11) 0.0173(5) Uani 1 1 d . . . . .
C101 C 0.61980(11) 0.5934(2) 0.38347(12) 0.0154(5) Uani 1 1 d . . . . .
C102 C 0.56679(11) 0.5740(2) 0.34174(12) 0.0160(5) Uani 1 1 d . U . . .
C103 C 0.57240(12) 0.6357(2) 0.28563(13) 0.0161(5) Uani 1 1 d . U . . .
C104 C 0.62799(11) 0.6956(2) 0.29490(12) 0.0149(5) Uani 1 1 d . . . . .
C105 C 0.69613(12) 0.8263(2) 0.26313(12) 0.0163(5) Uani 1 1 d . . . . .
C106 C 0.71612(12) 0.9072(2) 0.21779(13) 0.0175(5) Uani 1 1 d . U . . .
C107 C 0.76846(12) 0.9561(2) 0.24647(13) 0.0176(5) Uani 1 1 d . U . . .
C108 C 0.77928(11) 0.9050(2) 0.30904(12) 0.0156(5) Uani 1 1 d . . . . .
C109 C 0.82968(11) 0.8978(2) 0.41074(13) 0.0161(5) Uani 1 1 d . . . . .
C110 C 0.87422(12) 0.9396(2) 0.45867(13) 0.0173(5) Uani 1 1 d . U . . .
C111 C 0.86941(12) 0.8745(2) 0.51396(13) 0.0177(5) Uani 1 1 d . U . . .
C112 C 0.82095(12) 0.7968(2) 0.49930(13) 0.0165(5) Uani 1 1 d . . . . .
C113 C 0.75640(12) 0.6560(2) 0.52900(12) 0.0172(5) Uani 1 1 d . . . . .
C114 C 0.73537(12) 0.5781(2) 0.57503(13) 0.0187(5) Uani 1 1 d . U . . .
C115 C 0.68443(12) 0.5258(2) 0.54539(13) 0.0187(5) Uani 1 1 d . U . . .
C116 C 0.67515(12) 0.5728(2) 0.48151(13) 0.0173(5) Uani 1 1 d . . . . .
C117 C 0.51624(12) 0.5117(2) 0.34993(13) 0.0202(5) Uani 1 1 d . U . . .
H117 H 0.512256 0.472196 0.388407 0.024 Uiso 1 1 calc R . . . .
C118 C 0.47197(13) 0.5090(3) 0.30034(13) 0.0232(6) Uani 1 1 d . U . . .
H118 H 0.436971 0.467646 0.304927 0.028 Uiso 1 1 calc R . . . .
C119 C 0.47838(12) 0.5670(2) 0.24312(13) 0.0221(6) Uani 1 1 d . U . . .
H119 H 0.447925 0.562192 0.209348 0.027 Uiso 1 1 calc R . . . .
C120 C 0.52805(12) 0.6308(2) 0.23495(13) 0.0198(5) Uani 1 1 d . U . . .
H120 H 0.531943 0.669822 0.196328 0.024 Uiso 1 1 calc R . . . .
C121 C 0.69291(13) 0.9406(3) 0.15685(14) 0.0254(6) Uani 1 1 d . U . . .
H121 H 0.657769 0.907656 0.137276 0.030 Uiso 1 1 calc R . . . .
C122 C 0.72287(14) 1.0234(3) 0.12604(15) 0.0309(7) Uani 1 1 d . U . . .
H122 H 0.707803 1.047372 0.084790 0.037 Uiso 1 1 calc R . . . .
C123 C 0.77499(14) 1.0724(3) 0.15449(14) 0.0267(6) Uani 1 1 d . U . . .
H123 H 0.794366 1.129182 0.132257 0.032 Uiso 1 1 calc R . . . .
C124 C 0.79858(13) 1.0393(2) 0.21448(14) 0.0203(6) Uani 1 1 d . U . . .
H124 H 0.834055 1.071881 0.233451 0.024 Uiso 1 1 calc R . . . .
C125 C 0.91759(12) 1.0236(2) 0.45757(14) 0.0212(6) Uani 1 1 d . U . . .
H125 H 0.920206 1.069435 0.420978 0.025 Uiso 1 1 calc R . . . .
C126 C 0.95659(13) 1.0381(3) 0.51128(14) 0.0246(6) Uani 1 1 d . U . . .
H126 H 0.986771 1.093782 0.511272 0.030 Uiso 1 1 calc R . . . .
C127 C 0.95207(13) 0.9712(3) 0.56613(14) 0.0245(6) Uani 1 1 d . U . . .
H127 H 0.979438 0.982395 0.602317 0.029 Uiso 1 1 calc R . . . .
C128 C 0.90866(12) 0.8900(3) 0.56808(13) 0.0220(6) Uani 1 1 d . U . . .
H128 H 0.905553 0.845790 0.605182 0.026 Uiso 1 1 calc R . . . .
C129 C 0.75627(13) 0.5508(3) 0.63759(13) 0.0227(6) Uani 1 1 d . U . . .
H129 H 0.790199 0.586746 0.658064 0.027 Uiso 1 1 calc R . . . .
C130 C 0.72554(14) 0.4688(3) 0.66876(14) 0.0247(6) Uani 1 1 d . U . . .
H130 H 0.739337 0.447260 0.710829 0.030 Uiso 1 1 calc R . . . .
C131 C 0.67431(14) 0.4174(3) 0.63891(14) 0.0274(6) Uani 1 1 d . U . . .
H131 H 0.653740 0.362932 0.661458 0.033 Uiso 1 1 calc R . . . .
C132 C 0.65357(13) 0.4452(2) 0.57707(14) 0.0238(6) Uani 1 1 d . U . . .
H132 H 0.619205 0.410275 0.556923 0.029 Uiso 1 1 calc R . . . .
Cl1A Cl 0.42985(4) 0.03337(9) 0.57404(4) 0.0471(2) Uani 1 1 d . . . . .
Cl2A Cl 0.54376(4) 0.19026(8) 0.57938(4) 0.0397(2) Uani 1 1 d . . . . .
C1A C 0.44558(14) 0.1124(3) 0.50868(15) 0.0279(6) Uani 1 1 d . U . . .
C2A C 0.49508(13) 0.1813(3) 0.51060(15) 0.0279(7) Uani 1 1 d . U . . .
C3A C 0.50653(13) 0.2442(3) 0.45811(15) 0.0274(6) Uani 1 1 d . U . . .
H3A H 0.539934 0.292635 0.459922 0.033 Uiso 1 1 calc R . . . .
C4A C 0.46869(14) 0.2363(3) 0.40234(16) 0.0290(7) Uani 1 1 d . U . . .
H4A H 0.476939 0.277748 0.365763 0.035 Uiso 1 1 calc R . . . .
C5A C 0.41926(14) 0.1681(3) 0.40031(15) 0.0278(6) Uani 1 1 d . U . . .
H5A H 0.393280 0.163862 0.362533 0.033 Uiso 1 1 calc R . . . .
C6A C 0.40748(14) 0.1059(3) 0.45311(15) 0.0276(6) Uani 1 1 d . U . . .
H6A H 0.373569 0.058844 0.451530 0.033 Uiso 1 1 calc R . . . .

loop_
_atom_site_aniso_label
_atom_site_aniso_U_11
_atom_site_aniso_U_22
_atom_site_aniso_U_33
_atom_site_aniso_U_23
_atom_site_aniso_U_13
_atom_site_aniso_U_12
N201 0.0543(18) 0.0305(13) 0.0259(14) -0.0105(13) -0.0068(13) 0.0209(15)
C201 0.066(3) 0.0372(19) 0.0290(18) -0.0112(16) -0.0099(17) 0.0313(19)
C207 0.055(2) 0.0322(18) 0.0257(17) -0.0137(14) -0.0041(15) 0.0196(16)
C208 0.057(2) 0.042(2) 0.0332(19) -0.0135(17) -0.0065(18) 0.0237(19)
C209 0.0436(19) 0.0310(17) 0.0286(17) -0.0033(14) -0.0047(15) 0.0110(16)
C210 0.046(2) 0.0288(17) 0.0334(19) -0.0028(15) -0.0065(16) 0.0117(16)
C211 0.048(2) 0.0365(19) 0.0300(18) 0.0014(15) -0.0044(16) 0.0106(17)
C212 0.046(2) 0.040(2) 0.038(2) 0.0102(17) -0.0119(17) -0.0028(17)
C213 0.049(2) 0.0300(18) 0.0301(17) -0.0109(15) -0.0036(16) 0.0206(16)
C214 0.047(2) 0.042(2) 0.044(2) -0.0166(18) 0.0032(17) 0.0149(18)
C215 0.057(2) 0.0364(19) 0.040(2) -0.0146(17) 0.0022(18) 0.0193(18)
C216 0.057(2) 0.0327(19) 0.0336(19) -0.0105(15) -0.0022(17) 0.0185(17)
C217 0.065(3) 0.0316(18) 0.040(2) -0.0085(16) -0.0033(19) 0.0167(19)
C218 0.070(3) 0.0303(19) 0.045(2) -0.0017(17) -0.016(2) 0.0065(19)
C219 0.056(2) 0.0268(17) 0.0276(17) -0.0073(14) -0.0002(16) 0.0176(16)
C220 0.068(3) 0.0252(17) 0.041(2) -0.0092(16) -0.0007(19) 0.0150(18)
C221 0.065(3) 0.0253(17) 0.0338(19) -0.0052(14) -0.0042(18) 0.0129(17)
C222 0.070(3) 0.0254(16) 0.0308(18) -0.0010(15) -0.0039(17) 0.0132(18)
C223 0.079(3) 0.036(2) 0.034(2) -0.0049(17) -0.001(2) 0.013(2)
C224 0.080(3) 0.053(3) 0.052(3) -0.003(2) 0.003(2) 0.008(3)
C22A 0.091(3) 0.055(2) 0.035(2) -0.0206(18) -0.020(2) 0.044(2)
C24A 0.069(3) 0.051(3) 0.037(2) -0.009(2) -0.013(3) 0.028(2)
C25A 0.036(3) 0.041(3) 0.043(3) 0.001(2) -0.006(2) -0.005(2)
C26A 0.074(6) 0.055(4) 0.049(4) -0.004(3) -0.030(4) -0.009(4)
C203 0.063(2) 0.0415(18) 0.0311(16) -0.0090(15) -0.0075(16) 0.0269(17)
C24B 0.069(3) 0.051(3) 0.037(2) -0.009(2) -0.013(3) 0.028(2)
C25B 0.036(3) 0.041(3) 0.043(3) 0.001(2) -0.006(2) -0.005(2)
C26B 0.074(6) 0.055(4) 0.049(4) -0.004(3) -0.030(4) -0.009(4)
V1 0.0155(2) 0.01287(19) 0.01236(19) -0.00098(18) 0.00158(16) -0.00028(19)
O1 0.0228(10) 0.0169(9) 0.0224(10) -0.0031(8) 0.0025(8) 0.0011(8)
N101 0.0167(11) 0.0166(11) 0.0125(10) 0.0008(9) 0.0007(8) -0.0008(9)
N102 0.0185(11) 0.0138(10) 0.0133(10) -0.0005(8) 0.0017(9) -0.0016(9)
N103 0.0174(11) 0.0158(11) 0.0131(10) -0.0011(9) 0.0014(9) -0.0019(9)
N104 0.0197(11) 0.0152(10) 0.0131(10) 0.0000(9) 0.0015(9) -0.0022(9)
N105 0.0202(12) 0.0178(11) 0.0137(11) -0.0003(9) 0.0018(9) -0.0017(9)
N106 0.0172(11) 0.0185(11) 0.0174(11) -0.0007(9) 0.0029(9) -0.0016(9)
N107 0.0207(12) 0.0172(11) 0.0145(11) -0.0012(9) 0.0012(9) 0.0001(9)
N108 0.0206(11) 0.0175(11) 0.0140(10) 0.0012(9) 0.0025(9) -0.0009(9)
C101 0.0157(12) 0.0154(12) 0.0155(12) -0.0027(10) 0.0031(10) -0.0013(10)
C102 0.0174(12) 0.0175(12) 0.0132(11) -0.0014(10) 0.0022(10) 0.0000(10)
C103 0.0169(12) 0.0167(12) 0.0153(12) -0.0032(10) 0.0037(10) 0.0002(10)
C104 0.0169(12) 0.0158(12) 0.0122(12) -0.0010(10) 0.0017(10) 0.0013(10)
C105 0.0213(13) 0.0155(12) 0.0122(12) 0.0012(10) 0.0030(10) 0.0002(11)
C106 0.0204(12) 0.0176(12) 0.0146(12) -0.0009(10) 0.0032(10) 0.0000(10)
C107 0.0204(13) 0.0170(12) 0.0160(12) -0.0009(10) 0.0044(10) 0.0002(10)
C108 0.0171(13) 0.0141(12) 0.0164(13) -0.0006(10) 0.0051(10) -0.0007(10)
C109 0.0172(13) 0.0134(12) 0.0182(13) 0.0000(10) 0.0034(10) 0.0008(10)
C110 0.0164(12) 0.0176(12) 0.0179(12) -0.0032(10) 0.0021(10) 0.0010(10)
C111 0.0189(12) 0.0177(12) 0.0167(12) -0.0033(10) 0.0029(10) 0.0013(10)
C112 0.0182(13) 0.0165(13) 0.0146(12) -0.0039(10) 0.0015(10) 0.0013(11)
C113 0.0197(13) 0.0172(12) 0.0143(12) -0.0009(10) 0.0002(10) 0.0017(11)
C114 0.0216(13) 0.0199(12) 0.0148(12) 0.0013(10) 0.0030(10) 0.0014(11)
C115 0.0225(13) 0.0193(12) 0.0145(12) 0.0026(10) 0.0033(10) -0.0002(11)
C116 0.0195(13) 0.0167(12) 0.0164(13) 0.0007(10) 0.0050(11) -0.0005(11)
C117 0.0201(13) 0.0221(13) 0.0187(12) -0.0008(11) 0.0035(10) -0.0035(11)
C118 0.0198(13) 0.0280(14) 0.0217(13) -0.0012(12) 0.0018(11) -0.0058(11)
C119 0.0194(13) 0.0282(14) 0.0179(12) -0.0027(11) -0.0026(10) -0.0029(11)
C120 0.0219(13) 0.0226(13) 0.0149(12) 0.0003(11) 0.0023(10) -0.0007(11)
C121 0.0264(14) 0.0292(14) 0.0199(14) 0.0044(12) -0.0011(12) -0.0052(12)
C122 0.0318(16) 0.0395(16) 0.0211(14) 0.0099(13) 0.0006(12) -0.0037(14)
C123 0.0301(15) 0.0280(14) 0.0228(14) 0.0077(12) 0.0073(12) -0.0049(12)
C124 0.0217(13) 0.0189(12) 0.0211(13) 0.0025(11) 0.0065(11) -0.0032(11)
C125 0.0213(13) 0.0211(13) 0.0214(13) -0.0013(11) 0.0034(11) -0.0027(11)
C126 0.0214(13) 0.0267(14) 0.0257(14) -0.0035(12) 0.0014(11) -0.0090(12)
C127 0.0212(13) 0.0298(15) 0.0216(13) -0.0049(12) -0.0029(11) -0.0042(12)
C128 0.0228(13) 0.0256(14) 0.0173(13) -0.0019(11) -0.0001(11) -0.0019(11)
C129 0.0258(14) 0.0269(14) 0.0149(12) 0.0006(11) -0.0007(11) 0.0020(12)
C130 0.0320(15) 0.0279(14) 0.0142(12) 0.0053(12) 0.0022(11) 0.0033(12)
C131 0.0343(15) 0.0272(15) 0.0214(14) 0.0092(12) 0.0062(12) -0.0008(12)
C132 0.0276(14) 0.0252(14) 0.0187(13) 0.0029(11) 0.0041(11) -0.0051(12)
Cl1A 0.0510(5) 0.0566(6) 0.0336(5) 0.0102(4) 0.0043(4) -0.0015(5)
Cl2A 0.0359(4) 0.0455(5) 0.0340(4) -0.0091(4) -0.0140(4) 0.0079(4)
C1A 0.0301(15) 0.0275(15) 0.0259(14) -0.0027(12) 0.0020(12) 0.0067(12)
C2A 0.0243(14) 0.0297(15) 0.0282(15) -0.0095(13) -0.0049(12) 0.0086(12)
C3A 0.0236(14) 0.0227(14) 0.0352(16) -0.0065(13) -0.0005(13) 0.0040(12)
C4A 0.0325(15) 0.0235(14) 0.0307(15) -0.0033(13) 0.0013(13) 0.0058(13)
C5A 0.0293(15) 0.0249(14) 0.0276(15) -0.0069(12) -0.0050(12) 0.0081(12)
C6A 0.0238(14) 0.0279(15) 0.0301(15) -0.0060(13) -0.0025(12) 0.0023(12)

loop_
_atom_type_symbol
_atom_type_description
_atom_type_scat_dispersion_real
_atom_type_scat_dispersion_imag
_atom_type_scat_source
C C 0.0033 0.0016 'International Tables Vol C Tables 4.2.6.8 and 6.1.1.4'
H H 0.0000 0.0000 'International Tables Vol C Tables 4.2.6.8 and 6.1.1.4'
Cl Cl 0.1484 0.1585 'International Tables Vol C Tables 4.2.6.8 and 6.1.1.4'
N N 0.0061 0.0033 'International Tables Vol C Tables 4.2.6.8 and 6.1.1.4'
O O 0.0106 0.0060 'International Tables Vol C Tables 4.2.6.8 and 6.1.1.4'
V V 0.3005 0.5294 'International Tables Vol C Tables 4.2.6.8 and 6.1.1.4'

loop_
_exptl_crystal_face_index_h
_exptl_crystal_face_index_k
_exptl_crystal_face_index_l
_exptl_crystal_face_perp_dist
1 1 -1 0.0674
1 1 1 0.0945
-1 1 1 0.0760
-1 1 -1 0.0829
-1 0 1 0.1115
1 0 -1 0.1115
-1 -1 1 0.0727
-1 -1 -1 0.0700
1 -1 -1 0.0636
1 -1 1 0.0819

loop_
_geom_angle_atom_site_label_1
_geom_angle_atom_site_label_2
_geom_angle_atom_site_label_3
_geom_angle
C201 N201 C207 107.0(2)
C201 N201 C213 111.1(3)
C201 N201 C219 110.6(3)
C207 N201 C213 110.7(3)
C219 N201 C207 111.7(3)
C219 N201 C213 105.8(2)
N201 C201 H20A 108.7
N201 C201 H20B 108.7
N201 C201 C22A 114.4(3)
H20A C201 H20B 107.6
C22A C201 H20A 108.7
C22A C201 H20B 108.7
N201 C207 H20C 108.3
N201 C207 H20D 108.3
H20C C207 H20D 107.4
C208 C207 N201 115.8(3)
C208 C207 H20C 108.3
C208 C207 H20D 108.3
C207 C208 H20E 109.4
C207 C208 H20F 109.4
C207 C208 C209 111.0(3)
H20E C208 H20F 108.0
C209 C208 H20E 109.4
C209 C208 H20F 109.4
C208 C209 H20G 109.0
C208 C209 H20H 109.0
H20G C209 H20H 107.8
C210 C209 C208 113.1(3)
C210 C209 H20G 109.0
C210 C209 H20H 109.0
C209 C210 H21A 108.7
C209 C210 H21B 108.7
H21A C210 H21B 107.6
C211 C210 C209 114.1(3)
C211 C210 H21A 108.7
C211 C210 H21B 108.7
C210 C211 H21C 108.9
C210 C211 H21D 108.9
C210 C211 C212 113.4(3)
H21C C211 H21D 107.7
C212 C211 H21C 108.9
C212 C211 H21D 108.9
C211 C212 H21E 109.5
C211 C212 H21F 109.5
C211 C212 H21G 109.5
H21E C212 H21F 109.5
H21E C212 H21G 109.5
H21F C212 H21G 109.5
N201 C213 H21H 108.0
N201 C213 H21I 108.0
H21H C213 H21I 107.2
C214 C213 N201 117.2(3)
C214 C213 H21H 108.0
C214 C213 H21I 108.0
C213 C214 H21J 109.8
C213 C214 H21K 109.8
C213 C214 C215 109.5(3)
H21J C214 H21K 108.2
C215 C214 H21J 109.8
C215 C214 H21K 109.8
C214 C215 H21L 109.0
C214 C215 H21M 109.0
H21L C215 H21M 107.8
C216 C215 C214 113.1(3)
C216 C215 H21L 109.0
C216 C215 H21M 109.0
C215 C216 H21N 109.1
C215 C216 H21O 109.1
C215 C216 C217 112.7(3)
H21N C216 H21O 107.8
C217 C216 H21N 109.1
C217 C216 H21O 109.1
C216 C217 H21P 109.0
C216 C217 H21Q 109.0
H21P C217 H21Q 107.8
C218 C217 C216 113.0(3)
C218 C217 H21P 109.0
C218 C217 H21Q 109.0
C217 C218 H21R 109.5
C217 C218 H21S 109.5
C217 C218 H21T 109.5
H21R C218 H21S 109.5
H21R C218 H21T 109.5
H21S C218 H21T 109.5
N201 C219 H21U 108.2
N201 C219 H21V 108.2
H21U C219 H21V 107.3
C220 C219 N201 116.4(3)
C220 C219 H21U 108.2
C220 C219 H21V 108.2
C219 C220 H22A 109.7
C219 C220 H22B 109.7
C219 C220 C221 110.0(3)
H22A C220 H22B 108.2
C221 C220 H22A 109.7
C221 C220 H22B 109.7
C220 C221 H22C 108.9
C220 C221 H22D 108.9
C220 C221 C222 113.2(3)
H22C C221 H22D 107.7
C222 C221 H22C 108.9
C222 C221 H22D 108.9
C221 C222 H22E 109.0
C221 C222 H22F 109.0
H22E C222 H22F 107.8
C223 C222 C221 112.9(3)
C223 C222 H22E 109.0
C223 C222 H22F 109.0
C222 C223 H22G 108.8
C222 C223 H22H 108.8
C222 C223 C224 114.0(3)
H22G C223 H22H 107.7
C224 C223 H22G 108.8
C224 C223 H22H 108.8
C223 C224 H22I 109.5
C223 C224 H22J 109.5
C223 C224 H22K 109.5
H22I C224 H22J 109.5
H22I C224 H22K 109.5
H22J C224 H22K 109.5
C201 C22A H22L 109.6
C201 C22A H22M 109.6
C201 C22A C203 110.4(3)
H22L C22A H22M 108.1
C203 C22A H22L 109.6
C203 C22A H22M 109.6
H24A C24A H24B 106.1
C25A C24A H24A 105.6
C25A C24A H24B 105.6
C25A C24A C203 126.9(8)
C203 C24A H24A 105.6
C203 C24A H24B 105.6
C24A C25A H25A 107.7
C24A C25A H25B 107.7
C24A C25A C26A 118.6(7)
H25A C25A H25B 107.1
C26A C25A H25A 107.7
C26A C25A H25B 107.7
C25A C26A H26A 109.5
C25A C26A H26B 109.5
C25A C26A H26C 109.5
H26A C26A H26B 109.5
H26A C26A H26C 109.5
H26B C26A H26C 109.5
C22A C203 C24A 114.5(4)
C22A C203 H20I 108.6
C22A C203 H20J 108.6
C22A C203 H20K 109.6
C22A C203 H20L 109.6
C24A C203 H20I 108.6
C24A C203 H20J 108.6
H20I C203 H20J 107.6
H20K C203 H20L 108.1
C24B C203 C22A 110.4(6)
C24B C203 H20K 109.6
C24B C203 H20L 109.6
C203 C24B H24C 104.3
C203 C24B H24D 104.3
H24C C24B H24D 105.6
C25B C24B C203 131.7(12)
C25B C24B H24C 104.3
C25B C24B H24D 104.3
C24B C25B H25C 105.4
C24B C25B H25D 105.4
C24B C25B C26B 127.4(11)
H25C C25B H25D 106.0
C26B C25B H25C 105.4
C26B C25B H25D 105.4
C25B C26B H26D 109.5
C25B C26B H26E 109.5
C25B C26B H26F 109.5
H26D C26B H26E 109.5
H26D C26B H26F 109.5
H26E C26B H26F 109.5
O1 V1 N101 105.81(9)
O1 V1 N102 106.29(9)
O1 V1 N103 107.58(9)
O1 V1 N104 105.14(10)
N101 V1 N102 85.80(9)
N101 V1 N103 146.61(9)
N101 V1 N104 85.58(9)
N102 V1 N103 85.40(9)
N104 V1 N102 148.57(9)
N104 V1 N103 85.37(9)
C101 N101 V1 125.47(17)
C101 N101 C104 107.8(2)
C104 N101 V1 125.76(17)
C105 N102 V1 125.18(17)
C108 N102 V1 124.84(18)
C108 N102 C105 108.2(2)
C109 N103 V1 125.33(17)
C109 N103 C112 107.7(2)
C112 N103 V1 125.38(17)
C113 N104 V1 125.03(18)
C116 N104 V1 124.69(18)
C116 N104 C113 107.8(2)
C104 N105 C105 122.9(2)
C108 N106 C109 122.1(2)
C113 N107 C112 122.9(2)
C116 N108 C101 121.6(2)
N101 C101 C102 109.4(2)
N108 C101 N101 128.4(2)
N108 C101 C102 122.2(2)
C103 C102 C101 107.1(2)
C117 C102 C101 131.5(3)
C117 C102 C103 121.4(2)
C102 C103 C104 106.7(2)
C120 C103 C102 120.3(2)
C120 C103 C104 133.0(3)
N101 C104 C103 109.0(2)
N105 C104 N101 127.5(2)
N105 C104 C103 123.5(2)
N102 C105 C106 108.9(2)
N105 C105 N102 127.7(2)
N105 C105 C106 123.3(2)
C107 C106 C105 106.8(2)
C121 C106 C105 132.4(3)
C121 C106 C107 120.8(2)
C106 C107 C108 106.7(2)
C124 C107 C106 120.7(3)
C124 C107 C108 132.7(3)
N102 C108 C107 109.4(2)
N106 C108 N102 127.8(2)
N106 C108 C107 122.7(2)
N103 C109 C110 109.3(2)
N106 C109 N103 127.9(2)
N106 C109 C110 122.8(2)
C111 C110 C109 106.9(2)
C125 C110 C109 132.5(3)
C125 C110 C111 120.5(3)
C110 C111 C112 106.5(2)
C128 C111 C110 121.0(3)
C128 C111 C112 132.5(3)
N103 C112 C111 109.6(2)
N107 C112 N103 127.5(2)
N107 C112 C111 122.9(2)
N104 C113 C114 109.2(2)
N107 C113 N104 127.3(2)
N107 C113 C114 123.4(2)
C115 C114 C113 106.8(2)
C129 C114 C113 132.4(3)
C129 C114 C115 120.8(3)
C114 C115 C116 106.7(2)
C132 C115 C114 121.2(3)
C132 C115 C116 132.1(3)
N104 C116 C115 109.5(2)
N108 C116 N104 127.9(2)
N108 C116 C115 122.6(2)
C102 C117 H117 120.9
C118 C117 C102 118.1(3)
C118 C117 H117 120.9
C117 C118 H118 119.7
C117 C118 C119 120.6(3)
C119 C118 H118 119.7
C118 C119 H119 119.2
C120 C119 C118 121.6(3)
C120 C119 H119 119.2
C103 C120 H120 121.1
C119 C120 C103 117.8(3)
C119 C120 H120 121.1
C106 C121 H121 121.0
C122 C121 C106 117.9(3)
C122 C121 H121 121.0
C121 C122 H122 119.2
C121 C122 C123 121.5(3)
C123 C122 H122 119.2
C122 C123 H123 119.5
C124 C123 C122 121.0(3)
C124 C123 H123 119.5
C107 C124 H124 120.9
C123 C124 C107 118.1(3)
C123 C124 H124 120.9
C110 C125 H125 120.9
C126 C125 C110 118.2(3)
C126 C125 H125 120.9
C125 C126 H126 119.6
C125 C126 C127 120.9(3)
C127 C126 H126 119.6
C126 C127 H127 119.4
C128 C127 C126 121.3(3)
C128 C127 H127 119.4
C111 C128 H128 120.9
C127 C128 C111 118.1(3)
C127 C128 H128 120.9
C114 C129 H129 121.2
C130 C129 C114 117.7(3)
C130 C129 H129 121.2
C129 C130 H130 119.4
C129 C130 C131 121.2(3)
C131 C130 H130 119.4
C130 C131 H131 119.5
C132 C131 C130 120.9(3)
C132 C131 H131 119.5
C115 C132 H132 120.9
C131 C132 C115 118.2(3)
C131 C132 H132 120.9
C2A C1A Cl1A 121.4(2)
C2A C1A C6A 119.8(3)
C6A C1A Cl1A 118.8(3)
C1A C2A Cl2A 120.7(3)
C3A C2A Cl2A 118.9(2)
C3A C2A C1A 120.4(3)
C2A C3A H3A 120.2
C2A C3A C4A 119.6(3)
C4A C3A H3A 120.2
C3A C4A H4A 120.0
C5A C4A C3A 120.1(3)
C5A C4A H4A 120.0
C4A C5A H5A 119.9
C4A C5A C6A 120.3(3)
C6A C5A H5A 119.9
C1A C6A H6A 120.1
C5A C6A C1A 119.8(3)
C5A C6A H6A 120.1

loop_
_geom_bond_atom_site_label_1
_geom_bond_atom_site_label_2
_geom_bond_distance
N201 C201 1.524(4)
N201 C207 1.527(4)
N201 C213 1.537(5)
N201 C219 1.526(5)
C201 H20A 0.9900
C201 H20B 0.9900
C201 C22A 1.525(5)
C207 H20C 0.9900
C207 H20D 0.9900
C207 C208 1.519(5)
C208 H20E 0.9900
C208 H20F 0.9900
C208 C209 1.520(5)
C209 H20G 0.9900
C209 H20H 0.9900
C209 C210 1.517(5)
C210 H21A 0.9900
C210 H21B 0.9900
C210 C211 1.508(5)
C211 H21C 0.9900
C211 H21D 0.9900
C211 C212 1.526(5)
C212 H21E 0.9800
C212 H21F 0.9800
C212 H21G 0.9800
C213 H21H 0.9900
C213 H21I 0.9900
C213 C214 1.520(5)
C214 H21J 0.9900
C214 H21K 0.9900
C214 C215 1.535(5)
C215 H21L 0.9900
C215 H21M 0.9900
C215 C216 1.521(5)
C216 H21N 0.9900
C216 H21O 0.9900
C216 C217 1.525(5)
C217 H21P 0.9900
C217 H21Q 0.9900
C217 C218 1.526(6)
C218 H21R 0.9800
C218 H21S 0.9800
C218 H21T 0.9800
C219 H21U 0.9900
C219 H21V 0.9900
C219 C220 1.522(5)
C220 H22A 0.9900
C220 H22B 0.9900
C220 C221 1.527(5)
C221 H22C 0.9900
C221 H22D 0.9900
C221 C222 1.527(5)
C222 H22E 0.9900
C222 H22F 0.9900
C222 C223 1.519(6)
C223 H22G 0.9900
C223 H22H 0.9900
C223 C224 1.527(6)
C224 H22I 0.9800
C224 H22J 0.9800
C224 H22K 0.9800
C22A H22L 0.9900
C22A H22M 0.9900
C22A C203 1.528(5)
C24A H24A 0.9900
C24A H24B 0.9900
C24A C25A 1.238(11)
C24A C203 1.543(10)
C25A H25A 0.9900
C25A H25B 0.9900
C25A C26A 1.517(9)
C26A H26A 0.9800
C26A H26B 0.9800
C26A H26C 0.9800
C203 H20I 0.9900
C203 H20J 0.9900
C203 H20K 0.9900
C203 H20L 0.9900
C203 C24B 1.530(14)
C24B H24C 0.9900
C24B H24D 0.9900
C24B C25B 1.257(17)
C25B H25C 0.9900
C25B H25D 0.9900
C25B C26B 1.520(14)
C26B H26D 0.9800
C26B H26E 0.9800
C26B H26F 0.9800
V1 O1 1.6081(19)
V1 N101 2.034(2)
V1 N102 2.043(2)
V1 N103 2.049(2)
V1 N104 2.042(2)
N101 C101 1.384(3)
N101 C104 1.401(3)
N102 C105 1.392(3)
N102 C108 1.384(3)
N103 C109 1.385(3)
N103 C112 1.395(3)
N104 C113 1.398(3)
N104 C116 1.384(3)
N105 C104 1.327(3)
N105 C105 1.329(3)
N106 C108 1.337(3)
N106 C109 1.340(3)
N107 C112 1.336(3)
N107 C113 1.331(4)
N108 C101 1.339(3)
N108 C116 1.338(4)
C101 C102 1.447(4)
C102 C103 1.409(4)
C102 C117 1.395(4)
C103 C104 1.450(4)
C103 C120 1.404(4)
C105 C106 1.456(4)
C106 C107 1.410(4)
C106 C121 1.402(4)
C107 C108 1.453(4)
C107 C124 1.407(4)
C109 C110 1.451(4)
C110 C111 1.412(4)
C110 C125 1.400(4)
C111 C112 1.445(4)
C111 C128 1.397(4)
C113 C114 1.453(4)
C114 C115 1.409(4)
C114 C129 1.401(4)
C115 C116 1.458(4)
C115 C132 1.391(4)
C117 H117 0.9500
C117 C118 1.386(4)
C118 H118 0.9500
C118 C119 1.411(4)
C119 H119 0.9500
C119 C120 1.387(4)
C120 H120 0.9500
C121 H121 0.9500
C121 C122 1.388(4)
C122 H122 0.9500
C122 C123 1.406(4)
C123 H123 0.9500
C123 C124 1.387(4)
C124 H124 0.9500
C125 H125 0.9500
C125 C126 1.386(4)
C126 H126 0.9500
C126 C127 1.415(4)
C127 H127 0.9500
C127 C128 1.380(4)
C128 H128 0.9500
C129 H129 0.9500
C129 C130 1.395(4)
C130 H130 0.9500
C130 C131 1.411(4)
C131 H131 0.9500
C131 C132 1.388(4)
C132 H132 0.9500
Cl1A C1A 1.734(3)
Cl2A C2A 1.748(3)
C1A C2A 1.389(5)
C1A C6A 1.396(4)
C2A C3A 1.381(5)
C3A H3A 0.9500
C3A C4A 1.397(4)
C4A H4A 0.9500
C4A C5A 1.383(5)
C5A H5A 0.9500
C5A C6A 1.385(5)
C6A H6A 0.9500

loop_
_exptl_oxdiff_crystal_face_indexfrac_h
_exptl_oxdiff_crystal_face_indexfrac_k
_exptl_oxdiff_crystal_face_indexfrac_l
_exptl_oxdiff_crystal_face_x
_exptl_oxdiff_crystal_face_y
_exptl_oxdiff_crystal_face_z
0.9998 1.0000 -0.9998 -0.0384 0.0587 0.0254
0.9996 1.0001 0.9992 -0.0549 0.0003 0.0545
-0.9998 1.0001 0.9991 -0.0728 -0.0160 -0.0028
-0.9995 1.0001 -1.0000 -0.0563 0.0424 -0.0319
-0.9998 0.0001 0.9995 -0.0172 -0.0373 -0.0141
0.9998 -0.0001 -0.9995 0.0172 0.0373 0.0141
-0.9998 -1.0000 0.9998 0.0384 -0.0587 -0.0254
-0.9996 -1.0001 -0.9992 0.0549 -0.0003 -0.0545
0.9998 -1.0001 -0.9991 0.0728 0.0160 0.0028
0.9995 -1.0001 1.0000 0.0563 -0.0424 0.0319

loop_
_twin_individual_id
_twin_individual_mass_fraction_refined
1 0.633(18)
2 0.367(18)
